data_9000344
loop_
_publ_author_name
'Cameron, M.'
'Sueno, S.'
'Prewitt, C. T.'
'Papike, J. J.'

_publ_section_title
;High-temperature crystal chemistry of acmite, diopside, hedenbergite,
 jadeite, spodumene, and ureyite T = 600 C pyroxene
;
_journal_name_full 'American Mineralogist'
_journal_page_first 594
_journal_page_last 618
_journal_volume 58
_journal_year 1973
_chemical_formula_sum 'Al Na O6 Si2'
_chemical_name_mineral Jadeite
_space_group_crystal_system monoclinic
_space_group_IT_number 15
_space_group_name_Hall '-C 2yc'
_space_group_name_H-M_alt 'C 1 2/c 1'
_symmetry_space_group_name_H-M 'C 1 2/c 1'
_cell_angle_alpha 90
_cell_angle_beta 107.57
_cell_angle_gamma 90
_cell_formula_units_Z 4
_cell_length_a 9.469
_cell_length_b 8.614
_cell_length_c 5.24
_cell_volume 407.467
_database_code_amcsd 0000353
_diffrn_ambient_temperature 873.15
_exptl_crystal_density_diffrn 3.295
_cod_original_formula_sum 'Si2 Al Na O6'
_cod_database_code 9000344

loop_
_space_group_symop_id
_space_group_symop_operation_xyz
1 x,y,z
2 1/2+x,1/2+y,z
3 x,-y,1/2+z
4 1/2+x,1/2-y,1/2+z
5 -x,y,1/2-z
6 1/2-x,1/2+y,1/2-z
7 -x,-y,-z
8 1/2-x,1/2-y,-z

loop_
_atom_site_aniso_label
_atom_site_aniso_U_11
_atom_site_aniso_U_22
_atom_site_aniso_U_33
_atom_site_aniso_U_12
_atom_site_aniso_U_13
_atom_site_aniso_U_23
Si 0.01028 0.01083 0.00839 -0.00110 0.00210 -0.00096
Al1 0.01189 0.01165 0.00942 0.00000 0.00151 0.00000
Na2 0.04066 0.02252 0.02182 0.00000 -0.00404 0.00000
O1 0.00912 0.01519 0.01264 -0.00039 0.00148 0.00078
O2 0.02110 0.01338 0.01899 -0.00587 0.00487 -0.00100
O3 0.01532 0.02139 0.01168 0.00024 0.00331 -0.00578

loop_
_atom_site_label
_atom_site_fract_x
_atom_site_fract_y
_atom_site_fract_z
Si 0.29030 0.09280 0.22640
Al1 0.00000 0.90430 0.25000
Na2 0.00000 0.30070 0.25000
O1 0.10970 0.07560 0.12780
O2 0.36130 0.26150 0.29030
O3 0.35270 0.00650 0.00570

loop_
_cod_related_entry_id
_cod_related_entry_database
_cod_related_entry_code
1 AMCSD 0000353
